data_1540299
loop_
_publ_author_name
'Lin, J.'
'Chao, K.'
'Wang, Y.'

_publ_section_title
;
 The location of cations in Cs-exchanged ZSM-5 zeolite
;
_journal_name_full Zeolites
_journal_page_first 376
_journal_page_last 379
_journal_volume 11
_journal_year 1991
_chemical_formula_sum 'Al0.9 Cs0.4 H4.8 O50.4 Si23.1'
_chemical_name_systematic 'Cs.4 (Al.9 Si23.1 O48) (H2 O)2.4'
_space_group_IT_number 62
_symmetry_space_group_name_Hall '-P 2ac 2n'
_symmetry_space_group_name_H-M 'P n m a'
_cell_angle_alpha 90
_cell_angle_beta 90
_cell_angle_gamma 90
_cell_formula_units_Z 4
_cell_length_a 20.1
_cell_length_b 19.932
_cell_length_c 13.431
_cell_volume 5380.905
_citation_journal_id_ASTM ZEOLD3
_cod_data_source_file Lin_ZEOLD3_1991_1423.cif
_cod_data_source_block H4.8Al0.9Cs0.4O50.4Si23.1
_cod_original_cell_volume 5380.904
_cod_original_formula_sum 'H4.8 Al0.9 Cs0.4 O50.4 Si23.1'
_cod_database_code 1540299

loop_
_symmetry_equiv_pos_as_xyz
x,y,z
-x+1/2,-y,z+1/2
x+1/2,-y+1/2,-z+1/2
-x,y+1/2,-z
-x,-y,-z
x-1/2,y,-z-1/2
-x-1/2,y-1/2,z-1/2
x,-y-1/2,z

loop_
_atom_site_label
_atom_site_type_symbol
_atom_site_fract_x
_atom_site_fract_y
_atom_site_fract_z
_atom_site_occupancy
_atom_site_U_iso_or_equiv
Si8 Si+4 -0.0773 0.0567 0.8374 0.96 0.0
O10 O-2 -0.1272 0.0573 0.7465 1 0.0
Si6 Si+4 0.2247 0.1726 0.5309 0.96 0.0
Al1 Al+3 0.0713 0.0274 0.8134 0.04 0.0
O28 O-2 0.5158 0.0033 0.0053 0.8 0.0
O20 O-2 0.1948 -0.1291 0.5848 1 0.0
O2 O-2 -0.0034 -0.1523 0.7939 1 0.0
Si5 Si+4 0.2793 0.061 0.032 0.96 0.0
O13 O-2 -0.1946 -0.0478 0.6881 1 0.0
O24 O-2 0.1868 -0.25 0.6491 1 0.0
O17 O-2 -0.1976 0.1556 0.9714 1 0.0
O19 O-2 0.2139 0.25 0.5541 1 0.0
Al11 Al+3 0.1868 -0.1727 0.6802 0.04 0.0
Si4 Si+4 -0.1207 0.1735 0.9706 0.96 0.0
O11 O-2 0.2451 -0.1596 0.7555 1 0.0
O18 O-2 -0.1123 0.25 0.9281 1 0.0
O21 O-2 0.1909 0.0008 0.5901 1 0.0
O14 O-2 0.19 0.1529 0.4314 1 0.0
Al4 Al+3 -0.1207 0.1735 0.9706 0.04 0.0
O6 O-2 0.0958 0.1324 0.069 1 0.0
O3 O-2 0.0755 -0.0498 0.8252 1 0.0
Al9 Al+3 -0.1934 -0.1297 0.686 0.04 0.0
Si3 Si+4 0.1225 0.0633 0.0266 0.96 0.0
O15 O-2 -0.1912 0.0598 0.5804 1 0.0
Al10 Al+3 -0.1921 0.0285 0.6886 0.04 0.0
Al12 Al+3 0.1868 0.0582 0.6739 0.04 0.0
Si9 Si+4 -0.1934 -0.1297 0.686 0.96 0.0
Al8 Al+3 -0.0773 0.0567 0.8374 0.04 0.0
O7 O-2 -0.0956 -0.0027 0.9102 1 0.0
O8 O-2 -0.0803 0.1278 0.892 1 0.0
Si2 Si+4 0.0695 -0.1304 0.8181 0.96 0.0
Si12 Si+4 0.1868 0.0582 0.6739 0.96 0.0
O12 O-2 0.2425 0.0493 0.7566 1 0.0
O16 O-2 0.2005 0.0582 0.029 1 0.0
Si1 Si+4 0.0713 0.0274 0.8134 0.96 0.0
Al7 Al+3 -0.0782 -0.1717 0.8253 0.04 0.0
O1 O-2 -0.0046 0.0468 0.7916 1 0.0
O23 O-2 -0.0853 -0.25 0.8514 1 0.0
Al2 Al+3 0.0695 -0.1304 0.8181 0.04 0.0
Al3 Al+3 0.1225 0.0633 0.0266 0.04 0.0
Si10 Si+4 -0.1921 0.0285 0.6886 0.96 0.0
O29 O-2 0.6082 0.25 0.7753 0.4 0.0
Al6 Al+3 0.2247 0.1726 0.5309 0.04 0.0
O4 O-2 0.097 0.059 0.9174 1 0.0
Si11 Si+4 0.1868 -0.1727 0.6802 0.96 0.0
O22 O-2 0.1921 0.1303 0.6183 1 0.0
O26 O-2 0.1135 0.0554 0.7238 1 0.0
Al5 Al+3 0.2793 0.061 0.032 0.04 0.0
Cs1 Cs+1 0.4652 0.25 0.9125 0.4 0.0
O5 O-2 0.0909 -0.1604 0.9175 1 0.0
O27 O-2 0.2714 0.25 0.8781 0.4 0.0
O25 O-2 0.1177 -0.1562 0.7347 1 0.0
O9 O-2 -0.1255 -0.1532 0.7355 1 0.0
Si7 Si+4 -0.0782 -0.1717 0.8253 0.96 0.0
